data_7714931
loop_
_publ_author_name
'Zhang, Hai-Qun'
'Lu, Xing'
'Wu, Jiang-Lun'
'Ou, Mei-Quan'
'Chen, Nan-Feng'
'Liang, Hong'
'Chen, Zhen-Feng'

_publ_section_title
;
 Discovery of mitochondrion-targeting copper(II)-plumbagin and -bipyridine
 complexes as chemodynamic therapy agents with enhanced antitumor
 activity.
;
_journal_issue 7
_journal_name_full 'Dalton transactions (Cambridge, England : 2003)'
_journal_page_first 3244
_journal_page_last 3253
_journal_paper_doi 10.1039/d3dt03806h
_journal_volume 53
_journal_year 2024
_chemical_formula_moiety 'C23 H19 Cu N2 O3, Cl O4'
_chemical_formula_sum 'C23 H19 Cl Cu N2 O7'
_chemical_formula_weight 534.39
_space_group_crystal_system monoclinic
_space_group_IT_number 14
_space_group_name_Hall '-P 2yn'
_space_group_name_H-M_alt 'P 1 21/n 1'
_atom_sites_solution_hydrogens geom
_atom_sites_solution_primary iterative
_audit_creation_date 2021-03-11
_audit_creation_method
;
Olex2 1.3
(compiled 2020.11.12 svn.r5f609507 for OlexSys, GUI svn.r6272)
;
_audit_update_record
;
2022-11-25 deposited with the CCDC.	2024-01-05 downloaded from the CCDC.
;
_cell_angle_alpha 90
_cell_angle_beta 92.1043(17)
_cell_angle_gamma 90
_cell_formula_units_Z 4
_cell_length_a 9.3791(2)
_cell_length_b 10.6291(2)
_cell_length_c 22.1108(4)
_cell_measurement_reflns_used 5362
_cell_measurement_temperature 298
_cell_measurement_theta_max 28.3460
_cell_measurement_theta_min 3.4450
_cell_volume 2202.77(7)
_computing_cell_refinement 'CrysAlisPro 1.171.40.53 (Rigaku OD, 2019)'
_computing_data_collection 'CrysAlisPro 1.171.40.53 (Rigaku OD, 2019)'
_computing_data_reduction 'CrysAlisPro 1.171.40.53 (Rigaku OD, 2019)'
_computing_molecular_graphics 'Olex2 1.3 (Dolomanov et al., 2009)'
_computing_publication_material 'Olex2 1.3 (Dolomanov et al., 2009)'
_computing_structure_refinement 'SHELXL 2018/3 (Sheldrick, 2015)'
_computing_structure_solution 'olex2.solve 1.3 (Bourhis et al., 2015)'
_diffrn_ambient_temperature 298
_diffrn_detector 'CCD plate'
_diffrn_detector_area_resol_mean 15.9784
_diffrn_detector_type Eos
_diffrn_measured_fraction_theta_full 0.997
_diffrn_measured_fraction_theta_max 0.998
_diffrn_measurement_details
;
List of Runs (angles in degrees, time in seconds):

  # Type    Start    End  Width  t~exp~   \w     \q     \k     \f   Frames
#--------------------------------------------------------------------------
  1  \w     34.00  94.00   1.00    5.00    --   17.93-178.00   0.00   60
  2  \w    -20.00  60.00   1.00    5.00    --   17.93 -99.00 -30.00   80
  3  \w     -3.00  87.00   1.00    5.00    --   17.93  57.00 -90.00   90
  4  \w    -52.00  49.00   1.00    5.00    --  -19.72  19.00-150.00  101
;
_diffrn_measurement_device 'four-circle diffractometer'
_diffrn_measurement_device_type 'SuperNova, Single source at offset/far, Eos'
_diffrn_measurement_method '\w scans'
_diffrn_orient_matrix_type 'CrysAlisPro convention (1999,Acta A55,543-557)'
_diffrn_orient_matrix_UB_11 -0.0648891000
_diffrn_orient_matrix_UB_12 0.0230110000
_diffrn_orient_matrix_UB_13 -0.0132235000
_diffrn_orient_matrix_UB_21 -0.0152905000
_diffrn_orient_matrix_UB_22 -0.0605557000
_diffrn_orient_matrix_UB_23 -0.0120945000
_diffrn_orient_matrix_UB_31 -0.0358088000
_diffrn_orient_matrix_UB_32 -0.0160664000
_diffrn_orient_matrix_UB_33 0.0266279000
_diffrn_radiation_monochromator mirror
_diffrn_radiation_probe x-ray
_diffrn_radiation_type 'Mo K\a'
_diffrn_radiation_wavelength 0.71073
_diffrn_reflns_av_R_equivalents 0.0257
_diffrn_reflns_av_unetI/netI 0.0288
_diffrn_reflns_Laue_measured_fraction_full 0.997
_diffrn_reflns_Laue_measured_fraction_max 0.998
_diffrn_reflns_limit_h_max 11
_diffrn_reflns_limit_h_min -11
_diffrn_reflns_limit_k_max 12
_diffrn_reflns_limit_k_min -13
_diffrn_reflns_limit_l_max 27
_diffrn_reflns_limit_l_min -27
_diffrn_reflns_number 13491
_diffrn_reflns_point_group_measured_fraction_full 0.997
_diffrn_reflns_point_group_measured_fraction_max 0.998
_diffrn_reflns_theta_full 25.242
_diffrn_reflns_theta_max 26.371
_diffrn_reflns_theta_min 3.455
_diffrn_source 'micro-focus sealed X-ray tube'
_diffrn_source_type 'SuperNova (Mo) X-ray Source'
_exptl_absorpt_coefficient_mu 1.162
_exptl_absorpt_correction_T_max 1.00000
_exptl_absorpt_correction_T_min 0.74082
_exptl_absorpt_correction_type multi-scan
_exptl_absorpt_process_details
;
CrysAlisPro 1.171.40.53 (Rigaku Oxford Diffraction, 2019)
Empirical absorption correction using spherical harmonics,
 implemented in SCALE3 ABSPACK scaling algorithm.
;
_exptl_crystal_colour 'dull brownish brown'
_exptl_crystal_colour_lustre dull
_exptl_crystal_colour_modifier brownish
_exptl_crystal_colour_primary brown
_exptl_crystal_density_diffrn 1.611
_exptl_crystal_description block
_exptl_crystal_F_000 1092
_exptl_crystal_size_max 0.28
_exptl_crystal_size_mid 0.27
_exptl_crystal_size_min 0.12
_refine_diff_density_max 0.323
_refine_diff_density_min -0.427
_refine_diff_density_rms 0.057
_refine_ls_extinction_method none
_refine_ls_goodness_of_fit_ref 1.040
_refine_ls_hydrogen_treatment constr
_refine_ls_matrix_type full
_refine_ls_number_parameters 347
_refine_ls_number_reflns 4498
_refine_ls_number_restraints 0
_refine_ls_restrained_S_all 1.040
_refine_ls_R_factor_all 0.0453
_refine_ls_R_factor_gt 0.0369
_refine_ls_shift/su_max 0.001
_refine_ls_shift/su_mean 0.000
_refine_ls_structure_factor_coef Fsqd
_refine_ls_weighting_details 'w=1/[\s^2^(Fo^2^)+(0.0458P)^2^+1.4824P] where P=(Fo^2^+2Fc^2^)/3'
_refine_ls_weighting_scheme calc
_refine_ls_wR_factor_gt 0.0922
_refine_ls_wR_factor_ref 0.0985
_reflns_Friedel_coverage 0.000
_reflns_number_gt 3842
_reflns_number_total 4498
_reflns_threshold_expression 'I > 2\s(I)'
_cod_data_source_file d3dt03806h2.cif
_cod_data_source_block 20190911-p-4-cuclo4aaa
_cod_depositor_comments 'Adding full bibliography for 7714929--7714932.cif.'
_cod_original_cell_volume 2202.78(8)
_cod_database_code 7714931
_shelx_shelxl_version_number 2018/3
_shelx_space_group_comment
;
The symmetry employed for this shelxl refinement is uniquely defined
by the following loop, which should always be used as a source of
symmetry information in preference to the above space-group names.
They are only intended as comments.
;
_shelx_estimated_absorpt_t_max 0.873
_shelx_estimated_absorpt_t_min 0.737
_reflns_odcompleteness_completeness 99.66
_reflns_odcompleteness_iscentric 1
_reflns_odcompleteness_theta 26.32
_olex2_refinement_description
;
1. Fixed Uiso
 At 1.2 times of:
  All C(H) groups
 At 1.5 times of:
  All C(H,H,H) groups
2. Others
 Sof(O7)=Sof(O4)=Sof(O9)=Sof(O5)=1-FVAR(1)
 Sof(O8)=Sof(O6)=Sof(O10)=Sof(O11)=FVAR(1)
3.a Aromatic/amide H refined with riding coordinates:
 C1(H1), C2(H2), C5(H5), C8(H8), C11(H11), C12(H12), C14(H14), C15(H15),
 C16(H16), C21(H21)
3.b Idealised Me refined as rotating group:
 C4(H4A,H4B,H4C), C10(H10A,H10B,H10C), C20(H20A,H20B,H20C)
;
_olex2_submission_special_instructions 'No special instructions were received'
_oxdiff_exptl_absorpt_empirical_details
;
Empirical correction (ABSPACK) includes:
- Absorption correction using spherical harmonics
- Frame scaling
;
_oxdiff_exptl_absorpt_empirical_full_max 1.405
_oxdiff_exptl_absorpt_empirical_full_min 0.677

loop_
_space_group_symop_operation_xyz
'x, y, z'
'-x+1/2, y+1/2, -z+1/2'
'-x, -y, -z'
'x-1/2, -y-1/2, z-1/2'

loop_
_atom_site_label
_atom_site_type_symbol
_atom_site_fract_x
_atom_site_fract_y
_atom_site_fract_z
_atom_site_U_iso_or_equiv
_atom_site_adp_type
_atom_site_occupancy
_atom_site_site_symmetry_order
_atom_site_calc_flag
_atom_site_refinement_flags_posn
_atom_site_refinement_flags_adp
_atom_site_refinement_flags_occupancy
_atom_site_disorder_assembly
_atom_site_disorder_group
Cu1 Cu 0.39835(3) 0.12709(3) 0.02721(2) 0.03253(11) Uani 1 1 d . . . . .
O2 O 0.37066(17) 0.01806(17) -0.04036(7) 0.0367(4) Uani 1 1 d . . . . .
O3 O 0.27299(17) 0.02784(16) 0.07521(7) 0.0358(4) Uani 1 1 d . . . . .
O1 O -0.16893(19) -0.2604(2) 0.00863(9) 0.0526(5) Uani 1 1 d . . . . .
N1 N 0.5189(2) 0.24471(19) -0.01746(8) 0.0323(4) Uani 1 1 d . . . . .
N2 N 0.4468(2) 0.24363(19) 0.09429(8) 0.0335(4) Uani 1 1 d . . . . .
C1 C 0.5504(3) 0.2356(2) -0.07592(11) 0.0378(5) Uani 1 1 d . . . . .
H1 H 0.503663 0.175648 -0.100013 0.045 Uiso 1 1 calc R U . . .
C2 C 0.6497(3) 0.3123(3) -0.10125(12) 0.0431(6) Uani 1 1 d . . . . .
H2 H 0.669225 0.304020 -0.141990 0.052 Uiso 1 1 calc R U . . .
C3 C 0.7210(3) 0.4022(2) -0.06622(13) 0.0440(6) Uani 1 1 d . . . . .
C4 C 0.8340(4) 0.4838(3) -0.09142(16) 0.0673(9) Uani 1 1 d . . . . .
H4A H 0.882694 0.438381 -0.122004 0.101 Uiso 1 1 calc R U . . .
H4B H 0.900957 0.507551 -0.059580 0.101 Uiso 1 1 calc R U . . .
H4C H 0.790946 0.557932 -0.108892 0.101 Uiso 1 1 calc R U . . .
C5 C 0.6845(3) 0.4131(2) -0.00608(12) 0.0413(6) Uani 1 1 d . . . . .
H5 H 0.728008 0.473831 0.018590 0.050 Uiso 1 1 calc R U . . .
C6 C 0.5837(2) 0.3336(2) 0.01694(11) 0.0328(5) Uani 1 1 d . . . . .
C7 C 0.5381(2) 0.3368(2) 0.08033(11) 0.0330(5) Uani 1 1 d . . . . .
C8 C 0.5821(3) 0.4252(3) 0.12236(12) 0.0421(6) Uani 1 1 d . . . . .
H8 H 0.646061 0.487559 0.111700 0.051 Uiso 1 1 calc R U . . .
C9 C 0.5318(3) 0.4220(3) 0.18068(12) 0.0481(7) Uani 1 1 d . . . . .
C10 C 0.5761(4) 0.5201(4) 0.22658(15) 0.0741(10) Uani 1 1 d . . . . .
H10A H 0.659246 0.491787 0.249229 0.111 Uiso 1 1 calc R U . . .
H10B H 0.499806 0.534013 0.253592 0.111 Uiso 1 1 calc R U . . .
H10C H 0.597398 0.597277 0.206219 0.111 Uiso 1 1 calc R U . . .
C11 C 0.4386(3) 0.3265(3) 0.19378(12) 0.0515(7) Uani 1 1 d . . . . .
H11 H 0.402155 0.321208 0.232248 0.062 Uiso 1 1 calc R U . . .
C12 C 0.3988(3) 0.2387(3) 0.15056(11) 0.0435(6) Uani 1 1 d . . . . .
H12 H 0.336902 0.174308 0.160716 0.052 Uiso 1 1 calc R U . . .
C13 C 0.2600(2) -0.0531(2) -0.05057(10) 0.0308(5) Uani 1 1 d . . . . .
C14 C 0.2371(3) -0.1004(2) -0.11031(10) 0.0362(5) Uani 1 1 d . . . . .
H14 H 0.300923 -0.079765 -0.139948 0.043 Uiso 1 1 calc R U . . .
C15 C 0.1232(3) -0.1755(3) -0.12482(11) 0.0413(6) Uani 1 1 d . . . . .
H15 H 0.110100 -0.205256 -0.164188 0.050 Uiso 1 1 calc R U . . .
C16 C 0.0260(3) -0.2082(2) -0.08118(11) 0.0387(6) Uani 1 1 d . . . . .
H16 H -0.052477 -0.258034 -0.091855 0.046 Uiso 1 1 calc R U . . .
C17 C 0.0454(3) -0.1672(2) -0.02266(11) 0.0332(5) Uani 1 1 d . . . . .
C18 C -0.0582(3) -0.2054(2) 0.02321(11) 0.0371(5) Uani 1 1 d . . . . .
C19 C -0.0254(3) -0.1750(2) 0.08761(11) 0.0372(5) Uani 1 1 d . . . . .
C20 C -0.1238(3) -0.2259(3) 0.13352(13) 0.0534(7) Uani 1 1 d . . . . .
H20A H -0.090232 -0.201472 0.173332 0.080 Uiso 1 1 calc R U . . .
H20B H -0.126366 -0.316073 0.130849 0.080 Uiso 1 1 calc R U . . .
H20C H -0.218030 -0.192938 0.125786 0.080 Uiso 1 1 calc R U . . .
C21 C 0.0875(3) -0.1018(2) 0.10127(11) 0.0370(5) Uani 1 1 d . . . . .
H21 H 0.107725 -0.083272 0.141782 0.044 Uiso 1 1 calc R U . . .
C22 C 0.1803(2) -0.0496(2) 0.05619(10) 0.0307(5) Uani 1 1 d . . . . .
C23 C 0.1632(2) -0.0885(2) -0.00601(10) 0.0289(5) Uani 1 1 d . . . . .
Cl1 Cl 0.46176(12) -0.07279(10) 0.24651(4) 0.0738(3) Uani 1 1 d . . . . .
O8 O 0.5530(7) -0.0442(9) 0.2978(3) 0.118(3) Uani 0.650(10) 1 d . . P A 1
O6 O 0.4074(9) -0.1887(7) 0.2587(5) 0.137(3) Uani 0.650(10) 1 d . . P A 1
O10 O 0.3407(8) 0.0137(8) 0.2480(4) 0.150(4) Uani 0.650(10) 1 d . . P A 1
O11 O 0.5304(8) -0.0558(10) 0.1946(3) 0.124(3) Uani 0.650(10) 1 d . . P A 1
O7 O 0.5081(19) 0.0443(13) 0.2633(8) 0.163(7) Uani 0.350(10) 1 d . . P A 2
O4 O 0.3432(15) -0.0742(16) 0.2053(6) 0.150(6) Uani 0.350(10) 1 d . . P A 2
O9 O 0.439(2) -0.150(2) 0.2924(5) 0.155(10) Uani 0.350(10) 1 d . . P A 2
O5 O 0.5790(16) -0.1417(14) 0.2130(7) 0.121(5) Uani 0.350(10) 1 d . . P A 2

loop_
_atom_site_aniso_label
_atom_site_aniso_U_11
_atom_site_aniso_U_22
_atom_site_aniso_U_33
_atom_site_aniso_U_23
_atom_site_aniso_U_13
_atom_site_aniso_U_12
Cu1 0.03124(18) 0.03364(18) 0.03275(16) -0.00364(12) 0.00185(11) -0.00706(12)
O2 0.0329(9) 0.0422(10) 0.0353(8) -0.0060(7) 0.0042(7) -0.0103(7)
O3 0.0357(9) 0.0399(10) 0.0317(8) -0.0029(7) -0.0010(7) -0.0076(8)
O1 0.0379(10) 0.0576(13) 0.0622(12) -0.0044(10) 0.0015(9) -0.0188(9)
N1 0.0298(10) 0.0327(11) 0.0345(10) -0.0024(8) 0.0017(8) 0.0006(8)
N2 0.0324(10) 0.0342(11) 0.0338(10) -0.0023(8) 0.0005(8) -0.0021(9)
C1 0.0404(14) 0.0367(14) 0.0362(12) -0.0023(10) 0.0006(10) 0.0025(11)
C2 0.0512(16) 0.0396(15) 0.0392(13) 0.0049(11) 0.0105(11) 0.0054(12)
C3 0.0456(15) 0.0325(14) 0.0547(15) 0.0070(11) 0.0129(12) 0.0011(11)
C4 0.080(2) 0.0461(18) 0.077(2) 0.0065(16) 0.0294(18) -0.0167(17)
C5 0.0430(15) 0.0281(13) 0.0530(15) -0.0031(11) 0.0054(12) -0.0034(11)
C6 0.0314(12) 0.0268(12) 0.0401(12) -0.0026(9) 0.0018(10) 0.0014(9)
C7 0.0306(12) 0.0296(12) 0.0388(12) -0.0028(10) -0.0005(9) 0.0024(10)
C8 0.0444(15) 0.0338(14) 0.0480(14) -0.0052(11) 0.0001(11) -0.0048(11)
C9 0.0572(17) 0.0440(16) 0.0427(14) -0.0117(12) -0.0051(12) 0.0009(13)
C10 0.106(3) 0.064(2) 0.0518(18) -0.0241(16) -0.0018(18) -0.014(2)
C11 0.0622(19) 0.0579(18) 0.0344(13) -0.0081(12) 0.0030(12) -0.0050(15)
C12 0.0454(15) 0.0497(16) 0.0355(13) -0.0019(11) 0.0042(11) -0.0077(12)
C13 0.0287(11) 0.0284(12) 0.0350(11) -0.0017(9) -0.0024(9) 0.0008(9)
C14 0.0384(13) 0.0382(14) 0.0321(11) -0.0025(10) 0.0030(10) 0.0006(11)
C15 0.0487(15) 0.0384(14) 0.0363(12) -0.0062(11) -0.0050(11) -0.0020(12)
C16 0.0382(14) 0.0335(13) 0.0437(13) -0.0035(10) -0.0066(10) -0.0079(11)
C17 0.0304(12) 0.0293(12) 0.0396(12) 0.0013(9) -0.0019(9) -0.0006(10)
C18 0.0304(12) 0.0319(13) 0.0489(14) 0.0020(10) -0.0001(10) -0.0015(10)
C19 0.0338(13) 0.0348(13) 0.0432(13) 0.0065(11) 0.0043(10) -0.0014(11)
C20 0.0511(17) 0.0574(19) 0.0524(16) 0.0061(14) 0.0115(13) -0.0124(14)
C21 0.0370(13) 0.0411(14) 0.0329(12) 0.0019(10) 0.0019(10) -0.0009(11)
C22 0.0264(11) 0.0295(12) 0.0359(11) 0.0018(9) -0.0018(9) 0.0017(9)
C23 0.0251(11) 0.0289(12) 0.0325(11) -0.0002(9) -0.0024(9) 0.0005(9)
Cl1 0.1007(7) 0.0728(6) 0.0486(4) 0.0033(4) 0.0127(4) -0.0046(5)
O8 0.117(5) 0.141(7) 0.099(4) -0.032(4) 0.024(3) -0.016(5)
O6 0.116(5) 0.094(5) 0.202(9) 0.032(6) 0.030(6) -0.027(4)
O10 0.160(6) 0.148(7) 0.146(7) 0.085(6) 0.063(5) 0.085(6)
O11 0.141(6) 0.165(8) 0.069(3) -0.006(4) 0.052(3) -0.023(5)
O7 0.222(17) 0.067(8) 0.197(15) -0.036(9) -0.038(12) -0.045(9)
O4 0.140(11) 0.209(15) 0.098(8) -0.021(9) -0.057(7) 0.036(10)
O9 0.191(17) 0.201(19) 0.076(7) 0.084(9) 0.048(9) 0.145(16)
O5 0.139(10) 0.118(11) 0.111(10) -0.047(8) 0.064(8) -0.005(8)

loop_
_atom_type_symbol
_atom_type_description
_atom_type_scat_dispersion_real
_atom_type_scat_dispersion_imag
_atom_type_scat_source
C C 0.0033 0.0016 'International Tables Vol C Tables 4.2.6.8 and 6.1.1.4'
H H 0.0000 0.0000 'International Tables Vol C Tables 4.2.6.8 and 6.1.1.4'
Cl Cl 0.1484 0.1585 'International Tables Vol C Tables 4.2.6.8 and 6.1.1.4'
Cu Cu 0.3201 1.2651 'International Tables Vol C Tables 4.2.6.8 and 6.1.1.4'
N N 0.0061 0.0033 'International Tables Vol C Tables 4.2.6.8 and 6.1.1.4'
O O 0.0106 0.0060 'International Tables Vol C Tables 4.2.6.8 and 6.1.1.4'

loop_
_geom_angle_atom_site_label_1
_geom_angle_atom_site_label_2
_geom_angle_atom_site_label_3
_geom_angle
_geom_angle_site_symmetry_1
_geom_angle_site_symmetry_3
_geom_angle_publ_flag
O2 Cu1 O3 91.75(7) . . ?
O2 Cu1 N1 93.27(7) . . ?
O2 Cu1 N2 174.14(7) . . ?
O3 Cu1 N1 173.86(8) . . ?
O3 Cu1 N2 93.31(7) . . ?
N2 Cu1 N1 81.86(8) . . ?
C13 O2 Cu1 125.28(14) . . ?
C22 O3 Cu1 127.01(15) . . ?
C1 N1 Cu1 125.98(17) . . ?
C1 N1 C6 119.0(2) . . ?
C6 N1 Cu1 114.67(15) . . ?
C7 N2 Cu1 114.73(15) . . ?
C12 N2 Cu1 126.72(17) . . ?
C12 N2 C7 118.5(2) . . ?
N1 C1 H1 119.1 . . ?
N1 C1 C2 121.8(2) . . ?
C2 C1 H1 119.1 . . ?
C1 C2 H2 119.9 . . ?
C1 C2 C3 120.1(2) . . ?
C3 C2 H2 119.9 . . ?
C2 C3 C4 121.7(3) . . ?
C2 C3 C5 117.5(2) . . ?
C5 C3 C4 120.8(3) . . ?
C3 C4 H4A 109.5 . . ?
C3 C4 H4B 109.5 . . ?
C3 C4 H4C 109.5 . . ?
H4A C4 H4B 109.5 . . ?
H4A C4 H4C 109.5 . . ?
H4B C4 H4C 109.5 . . ?
C3 C5 H5 120.1 . . ?
C6 C5 C3 119.9(2) . . ?
C6 C5 H5 120.1 . . ?
N1 C6 C5 121.6(2) . . ?
N1 C6 C7 114.3(2) . . ?
C5 C6 C7 124.1(2) . . ?
N2 C7 C6 114.0(2) . . ?
N2 C7 C8 121.6(2) . . ?
C8 C7 C6 124.5(2) . . ?
C7 C8 H8 119.8 . . ?
C7 C8 C9 120.5(3) . . ?
C9 C8 H8 119.8 . . ?
C8 C9 C10 121.0(3) . . ?
C11 C9 C8 116.9(2) . . ?
C11 C9 C10 122.1(3) . . ?
C9 C10 H10A 109.5 . . ?
C9 C10 H10B 109.5 . . ?
C9 C10 H10C 109.5 . . ?
H10A C10 H10B 109.5 . . ?
H10A C10 H10C 109.5 . . ?
H10B C10 H10C 109.5 . . ?
C9 C11 H11 119.6 . . ?
C12 C11 C9 120.8(3) . . ?
C12 C11 H11 119.6 . . ?
N2 C12 C11 121.7(3) . . ?
N2 C12 H12 119.1 . . ?
C11 C12 H12 119.1 . . ?
O2 C13 C14 117.4(2) . . ?
O2 C13 C23 124.3(2) . . ?
C23 C13 C14 118.3(2) . . ?
C13 C14 H14 119.5 . . ?
C15 C14 C13 121.1(2) . . ?
C15 C14 H14 119.5 . . ?
C14 C15 H15 119.7 . . ?
C14 C15 C16 120.6(2) . . ?
C16 C15 H15 119.7 . . ?
C15 C16 H16 119.8 . . ?
C17 C16 C15 120.4(2) . . ?
C17 C16 H16 119.8 . . ?
C16 C17 C18 119.3(2) . . ?
C16 C17 C23 120.4(2) . . ?
C23 C17 C18 120.3(2) . . ?
O1 C18 C17 121.3(2) . . ?
O1 C18 C19 120.1(2) . . ?
C19 C18 C17 118.6(2) . . ?
C18 C19 C20 117.4(2) . . ?
C21 C19 C18 118.6(2) . . ?
C21 C19 C20 124.0(2) . . ?
C19 C20 H20A 109.5 . . ?
C19 C20 H20B 109.5 . . ?
C19 C20 H20C 109.5 . . ?
H20A C20 H20B 109.5 . . ?
H20A C20 H20C 109.5 . . ?
H20B C20 H20C 109.5 . . ?
C19 C21 H21 118.2 . . ?
C19 C21 C22 123.7(2) . . ?
C22 C21 H21 118.2 . . ?
O3 C22 C21 116.3(2) . . ?
O3 C22 C23 124.0(2) . . ?
C23 C22 C21 119.7(2) . . ?
C13 C23 C17 119.2(2) . . ?
C13 C23 C22 122.5(2) . . ?
C17 C23 C22 118.3(2) . . ?
O8 Cl1 O10 107.0(5) . . ?
O6 Cl1 O8 104.6(5) . . ?
O6 Cl1 O10 105.5(5) . . ?
O11 Cl1 O8 110.9(4) . . ?
O11 Cl1 O6 118.9(5) . . ?
O11 Cl1 O10 109.3(4) . . ?
O7 Cl1 O4 114.8(10) . . ?
O7 Cl1 O5 109.8(9) . . ?
O4 Cl1 O5 104.2(8) . . ?
O9 Cl1 O7 114.3(11) . . ?
O9 Cl1 O4 110.2(12) . . ?
O9 Cl1 O5 102.3(8) . . ?

loop_
_geom_bond_atom_site_label_1
_geom_bond_atom_site_label_2
_geom_bond_distance
_geom_bond_site_symmetry_2
_geom_bond_publ_flag
Cu1 O2 1.9010(16) . ?
Cu1 O3 1.9271(16) . ?
Cu1 N1 1.9744(19) . ?
Cu1 N2 1.9727(19) . ?
O2 C13 1.297(3) . ?
O3 C22 1.258(3) . ?
O1 C18 1.224(3) . ?
N1 C1 1.340(3) . ?
N1 C6 1.344(3) . ?
N2 C7 1.353(3) . ?
N2 C12 1.340(3) . ?
C1 H1 0.9300 . ?
C1 C2 1.373(4) . ?
C2 H2 0.9300 . ?
C2 C3 1.386(4) . ?
C3 C4 1.493(4) . ?
C3 C5 1.390(4) . ?
C4 H4A 0.9600 . ?
C4 H4B 0.9600 . ?
C4 H4C 0.9600 . ?
C5 H5 0.9300 . ?
C5 C6 1.379(3) . ?
C6 C7 1.481(3) . ?
C7 C8 1.374(3) . ?
C8 H8 0.9300 . ?
C8 C9 1.390(4) . ?
C9 C10 1.503(4) . ?
C9 C11 1.378(4) . ?
C10 H10A 0.9600 . ?
C10 H10B 0.9600 . ?
C10 H10C 0.9600 . ?
C11 H11 0.9300 . ?
C11 C12 1.377(4) . ?
C12 H12 0.9300 . ?
C13 C14 1.422(3) . ?
C13 C23 1.415(3) . ?
C14 H14 0.9300 . ?
C14 C15 1.362(4) . ?
C15 H15 0.9300 . ?
C15 C16 1.396(4) . ?
C16 H16 0.9300 . ?
C16 C17 1.371(3) . ?
C17 C18 1.487(3) . ?
C17 C23 1.423(3) . ?
C18 C19 1.482(3) . ?
C19 C20 1.498(3) . ?
C19 C21 1.339(4) . ?
C20 H20A 0.9600 . ?
C20 H20B 0.9600 . ?
C20 H20C 0.9600 . ?
C21 H21 0.9300 . ?
C21 C22 1.457(3) . ?
C22 C23 1.439(3) . ?
Cl1 O8 1.428(6) . ?
Cl1 O6 1.364(7) . ?
Cl1 O10 1.463(6) . ?
Cl1 O11 1.349(5) . ?
Cl1 O7 1.366(10) . ?
Cl1 O4 1.412(10) . ?
Cl1 O9 1.324(13) . ?
Cl1 O5 1.535(11) . ?

loop_
_geom_torsion_atom_site_label_1
_geom_torsion_atom_site_label_2
_geom_torsion_atom_site_label_3
_geom_torsion_atom_site_label_4
_geom_torsion
_geom_torsion_site_symmetry_1
_geom_torsion_site_symmetry_2
_geom_torsion_site_symmetry_3
_geom_torsion_site_symmetry_4
_geom_torsion_publ_flag
Cu1 O2 C13 C14 162.48(17) . . . . ?
Cu1 O2 C13 C23 -18.9(3) . . . . ?
Cu1 O3 C22 C21 -172.96(16) . . . . ?
Cu1 O3 C22 C23 7.6(3) . . . . ?
Cu1 N1 C1 C2 -171.42(19) . . . . ?
Cu1 N1 C6 C5 172.09(19) . . . . ?
Cu1 N1 C6 C7 -7.5(3) . . . . ?
Cu1 N2 C7 C6 0.3(3) . . . . ?
Cu1 N2 C7 C8 -179.83(19) . . . . ?
Cu1 N2 C12 C11 -179.2(2) . . . . ?
O2 C13 C14 C15 -179.8(2) . . . . ?
O2 C13 C23 C17 -180.0(2) . . . . ?
O2 C13 C23 C22 -1.1(4) . . . . ?
O3 C22 C23 C13 7.1(4) . . . . ?
O3 C22 C23 C17 -174.0(2) . . . . ?
O1 C18 C19 C20 6.4(4) . . . . ?
O1 C18 C19 C21 -172.0(3) . . . . ?
N1 C1 C2 C3 0.2(4) . . . . ?
N1 C6 C7 N2 4.8(3) . . . . ?
N1 C6 C7 C8 -175.1(2) . . . . ?
N2 C7 C8 C9 -0.9(4) . . . . ?
C1 N1 C6 C5 -1.8(4) . . . . ?
C1 N1 C6 C7 178.6(2) . . . . ?
C1 C2 C3 C4 177.4(3) . . . . ?
C1 C2 C3 C5 -1.9(4) . . . . ?
C2 C3 C5 C6 1.8(4) . . . . ?
C3 C5 C6 N1 0.0(4) . . . . ?
C3 C5 C6 C7 179.6(2) . . . . ?
C4 C3 C5 C6 -177.5(3) . . . . ?
C5 C6 C7 N2 -174.8(2) . . . . ?
C5 C6 C7 C8 5.3(4) . . . . ?
C6 N1 C1 C2 1.7(4) . . . . ?
C6 C7 C8 C9 179.0(2) . . . . ?
C7 N2 C12 C11 0.8(4) . . . . ?
C7 C8 C9 C10 -178.3(3) . . . . ?
C7 C8 C9 C11 0.7(4) . . . . ?
C8 C9 C11 C12 0.3(5) . . . . ?
C9 C11 C12 N2 -1.0(5) . . . . ?
C10 C9 C11 C12 179.3(3) . . . . ?
C12 N2 C7 C6 -179.8(2) . . . . ?
C12 N2 C7 C8 0.2(4) . . . . ?
C13 C14 C15 C16 -0.1(4) . . . . ?
C14 C13 C23 C17 -1.4(3) . . . . ?
C14 C13 C23 C22 177.5(2) . . . . ?
C14 C15 C16 C17 -1.4(4) . . . . ?
C15 C16 C17 C18 -178.8(2) . . . . ?
C15 C16 C17 C23 1.5(4) . . . . ?
C16 C17 C18 O1 -8.5(4) . . . . ?
C16 C17 C18 C19 171.9(2) . . . . ?
C16 C17 C23 C13 -0.1(4) . . . . ?
C16 C17 C23 C22 -179.0(2) . . . . ?
C17 C18 C19 C20 -173.9(2) . . . . ?
C17 C18 C19 C21 7.7(4) . . . . ?
C18 C17 C23 C13 -179.8(2) . . . . ?
C18 C17 C23 C22 1.3(3) . . . . ?
C18 C19 C21 C22 0.2(4) . . . . ?
C19 C21 C22 O3 172.9(2) . . . . ?
C19 C21 C22 C23 -7.6(4) . . . . ?
C20 C19 C21 C22 -178.1(2) . . . . ?
C21 C22 C23 C13 -172.3(2) . . . . ?
C21 C22 C23 C17 6.6(3) . . . . ?
C23 C13 C14 C15 1.5(4) . . . . ?
C23 C17 C18 O1 171.2(2) . . . . ?
C23 C17 C18 C19 -8.4(3) . . . . ?
